data_7209687
loop_
_publ_author_name
'Wen, Yuehong'
'Sheng, Tianlu'
'Hu, Shengmin'
'Wang, Yanlong'
'Tan, Chunhong'
'Ma, Xiao'
'Xue, Zhenzhen'
'Wang, Yong'
'Wu, Xintao'

_publ_section_title
;
 Effect of anions on the self-assembly of Zn(ii) with a hydrogenated
 Schiff base ligand: structural diversity and photoluminescent properties
;
_journal_issue 14
_journal_name_full CrystEngComm
_journal_page_first 2714
_journal_paper_doi 10.1039/c3ce26937j
_journal_volume 15
_journal_year 2013
_chemical_formula_sum 'C28 H44 Cl8 N8 O4 Zn4'
_chemical_formula_weight 1101.79
_chemical_name_systematic
;
?
;
_space_group_IT_number 2
_symmetry_cell_setting triclinic
_symmetry_space_group_name_Hall '-P 1'
_symmetry_space_group_name_H-M 'P -1'
_atom_sites_solution_hydrogens geom
_atom_sites_solution_primary direct
_atom_sites_solution_secondary difmap
_audit_creation_method SHELXL-97
_cell_angle_alpha 64.086(10)
_cell_angle_beta 79.020(14)
_cell_angle_gamma 71.274(12)
_cell_formula_units_Z 1
_cell_length_a 9.377(3)
_cell_length_b 11.834(4)
_cell_length_c 12.956(4)
_cell_measurement_reflns_used 2724
_cell_measurement_temperature 293(2)
_cell_measurement_theta_max 27.5089
_cell_measurement_theta_min 2.5586
_cell_volume 1222.6(7)
_computing_cell_refinement 'CrystalClear (Rigaku Inc., 2007)'
_computing_data_collection 'CrystalClear (Rigaku Inc., 2007)'
_computing_data_reduction 'CrystalClear (Rigaku Inc., 2007)'
_computing_structure_refinement 'SHELXL-97 (Sheldrick, 1997)'
_computing_structure_solution 'SHELXS-97 (Sheldrick, 1990)'
_diffrn_ambient_temperature 293(2)
_diffrn_detector_area_resol_mean 14.6306
_diffrn_measured_fraction_theta_full 0.991
_diffrn_measured_fraction_theta_max 0.991
_diffrn_measurement_device_type 'Mercury70 (2x2 bin mode)'
_diffrn_measurement_method CCD_Profile_fitting
_diffrn_radiation_monochromator graphite
_diffrn_radiation_source 'fine-focus sealed tube'
_diffrn_radiation_type MoK\a
_diffrn_radiation_wavelength 0.71073
_diffrn_reflns_av_R_equivalents 0.0244
_diffrn_reflns_av_sigmaI/netI 0.0327
_diffrn_reflns_limit_h_max 11
_diffrn_reflns_limit_h_min -11
_diffrn_reflns_limit_k_max 15
_diffrn_reflns_limit_k_min -15
_diffrn_reflns_limit_l_max 16
_diffrn_reflns_limit_l_min -16
_diffrn_reflns_number 13777
_diffrn_reflns_theta_full 27.49
_diffrn_reflns_theta_max 27.49
_diffrn_reflns_theta_min 2.56
_exptl_absorpt_coefficient_mu 2.413
_exptl_absorpt_correction_T_max 1.0000
_exptl_absorpt_correction_T_min 0.9389
_exptl_absorpt_correction_type multi-scan
_exptl_crystal_colour White
_exptl_crystal_density_diffrn 1.496
_exptl_crystal_density_method 'not measured'
_exptl_crystal_description Prism
_exptl_crystal_F_000 556
_exptl_crystal_size_max 0.3500
_exptl_crystal_size_mid 0.2500
_exptl_crystal_size_min 0.2000
_refine_diff_density_max 1.160
_refine_diff_density_min -0.528
_refine_diff_density_rms 0.125
_refine_ls_extinction_method none
_refine_ls_goodness_of_fit_ref 1.077
_refine_ls_hydrogen_treatment constr
_refine_ls_matrix_type full
_refine_ls_number_parameters 230
_refine_ls_number_reflns 5557
_refine_ls_number_restraints 0
_refine_ls_restrained_S_all 1.077
_refine_ls_R_factor_all 0.0656
_refine_ls_R_factor_gt 0.0534
_refine_ls_shift/su_max 0.001
_refine_ls_shift/su_mean 0.000
_refine_ls_structure_factor_coef Fsqd
_refine_ls_weighting_details 'calc w=1/[\s^2^(Fo^2^)+(0.0951P)^2^+1.4638P] where P=(Fo^2^+2Fc^2^)/3'
_refine_ls_weighting_scheme calc
_refine_ls_wR_factor_gt 0.1591
_refine_ls_wR_factor_ref 0.1707
_reflns_number_gt 4531
_reflns_number_total 5557
_reflns_threshold_expression >2sigma(I)
_cod_data_source_file c3ce26937j.txt
_cod_data_source_block a6
_cod_depositor_comments
;
The following automatic conversions were performed:

'_exptl_absorpt_correction_type' value 'Multi-scan' changed to
'multi-scan' according to
/home/saulius/struct/CIF-dictionaries/cif_core.dic dictionary named
'cif_core.dic' version 2.4.2 from 2011-04-26.

Automatic conversion script
Id: cif_fix_values 1891 2012-01-12 08:04:46Z andrius 
;
_cod_original_cell_volume 1222.7(7)
_cod_original_sg_symbol_H-M p-1
_cod_database_code 7209687

loop_
_symmetry_equiv_pos_as_xyz
'x, y, z'
'-x, -y, -z'

loop_
_atom_site_label
_atom_site_type_symbol
_atom_site_fract_x
_atom_site_fract_y
_atom_site_fract_z
_atom_site_U_iso_or_equiv
_atom_site_adp_type
_atom_site_occupancy
_atom_site_symmetry_multiplicity
_atom_site_calc_flag
_atom_site_refinement_flags
Zn2 Zn 0.73823(5) 0.59551(5) 0.50761(4) 0.03691(17) Uani 1 1 d .
Zn1 Zn -0.13839(6) 1.19021(5) 0.23280(4) 0.03647(17) Uani 1 1 d .
Cl3 Cl 0.88179(16) 0.66286(12) 0.57225(11) 0.0543(3) Uani 1 1 d .
Cl4 Cl 0.69022(14) 0.40662(12) 0.62216(11) 0.0521(3) Uani 1 1 d .
Cl1 Cl -0.29166(15) 1.06461(14) 0.27289(13) 0.0579(3) Uani 1 1 d .
Cl2 Cl -0.22361(18) 1.37824(12) 0.25099(12) 0.0615(4) Uani 1 1 d .
C9 C 0.9170(5) 0.6951(5) 0.2881(4) 0.0412(10) Uani 1 1 d .
H9A H 1.0059 0.6514 0.3326 0.049 Uiso 1 1 calc R
H9B H 0.8725 0.7785 0.2938 0.049 Uiso 1 1 calc R
C2 C 0.5632(5) 0.7794(4) 0.3164(4) 0.0369(9) Uani 1 1 d .
H2A H 0.6105 0.8495 0.2931 0.044 Uiso 1 1 calc R
H2B H 0.4688 0.8150 0.2790 0.044 Uiso 1 1 calc R
C3 C 0.4605(5) 0.8269(5) 0.4875(4) 0.0438(10) Uani 1 1 d .
H3A H 0.5288 0.8793 0.4736 0.053 Uiso 1 1 calc R
H3B H 0.4411 0.7850 0.5699 0.053 Uiso 1 1 calc R
C1 C 0.6657(5) 0.6734(5) 0.2801(4) 0.0392(9) Uani 1 1 d .
H1A H 0.6154 0.6063 0.2987 0.047 Uiso 1 1 calc R
H1B H 0.6877 0.7098 0.1976 0.047 Uiso 1 1 calc R
C4 C 0.3136(5) 0.9150(4) 0.4328(4) 0.0393(9) Uani 1 1 d .
C10 C 0.9648(5) 0.7194(5) 0.1646(4) 0.0411(10) Uani 1 1 d .
C14 C 0.9234(8) 0.8429(5) 0.0788(5) 0.0696(18) Uani 1 1 d .
H14A H 0.8661 0.9125 0.0973 0.083 Uiso 1 1 calc R
C11 C 1.0441(8) 0.6207(6) 0.1312(5) 0.0723(19) Uani 1 1 d .
H11A H 1.0708 0.5352 0.1857 0.087 Uiso 1 1 calc R
C13 C 0.9670(8) 0.8634(5) -0.0352(5) 0.0708(18) Uani 1 1 d .
H13A H 0.9333 0.9462 -0.0924 0.085 Uiso 1 1 calc R
C12 C 1.0849(8) 0.6486(5) 0.0156(5) 0.0695(18) Uani 1 1 d .
H12A H 1.1353 0.5797 -0.0058 0.083 Uiso 1 1 calc R
C5 C 0.1895(5) 0.8679(4) 0.4487(4) 0.0426(10) Uani 1 1 d .
H5A H 0.1934 0.7817 0.4979 0.051 Uiso 1 1 calc R
C8 C 0.2978(6) 1.0449(5) 0.3614(5) 0.0492(11) Uani 1 1 d .
H8A H 0.3771 1.0813 0.3495 0.059 Uiso 1 1 calc R
C6 C 0.0618(5) 0.9480(4) 0.3921(4) 0.0398(9) Uani 1 1 d .
H6A H -0.0193 0.9139 0.4035 0.048 Uiso 1 1 calc R
C7 C 0.1663(6) 1.1206(5) 0.3080(4) 0.0481(11) Uani 1 1 d .
H7A H 0.1584 1.2081 0.2608 0.058 Uiso 1 1 calc R
N1 N 0.8074(4) 0.6155(3) 0.3395(3) 0.0352(7) Uani 1 1 d .
H1C H 0.8512 0.5350 0.3392 0.042 Uiso 1 1 calc R
N2 N 0.5336(4) 0.7254(3) 0.4422(3) 0.0350(7) Uani 1 1 d .
H2C H 0.4678 0.6768 0.4583 0.042 Uiso 1 1 calc R
N4 N 1.0555(5) 0.7681(4) -0.0652(3) 0.0452(9) Uani 1 1 d .
N3 N 0.0481(4) 1.0736(3) 0.3211(3) 0.0366(8) Uani 1 1 d .
O2 O 0.396(3) 1.253(3) 0.0290(11) 0.52(2) Uani 1 1 d .
O1 O 0.638(2) 1.180(2) -0.0620(19) 0.352(9) Uiso 1 1 d .

loop_
_atom_site_aniso_label
_atom_site_aniso_U_11
_atom_site_aniso_U_22
_atom_site_aniso_U_33
_atom_site_aniso_U_23
_atom_site_aniso_U_13
_atom_site_aniso_U_12
Zn2 0.0319(3) 0.0369(3) 0.0347(3) -0.0102(2) -0.0033(2) -0.0056(2)
Zn1 0.0361(3) 0.0339(3) 0.0354(3) -0.0131(2) -0.0013(2) -0.0062(2)
Cl3 0.0621(8) 0.0500(7) 0.0566(7) -0.0209(6) -0.0146(6) -0.0173(6)
Cl4 0.0453(7) 0.0467(6) 0.0561(7) -0.0069(5) -0.0060(5) -0.0201(5)
Cl1 0.0525(7) 0.0578(7) 0.0688(8) -0.0236(6) -0.0006(6) -0.0263(6)
Cl2 0.0795(10) 0.0399(6) 0.0620(8) -0.0262(6) -0.0109(7) -0.0002(6)
C9 0.035(2) 0.051(3) 0.037(2) -0.0164(19) 0.0004(17) -0.014(2)
C2 0.033(2) 0.037(2) 0.034(2) -0.0111(17) -0.0023(16) -0.0050(17)
C3 0.037(2) 0.051(3) 0.043(2) -0.025(2) -0.0058(19) 0.000(2)
C1 0.031(2) 0.049(2) 0.042(2) -0.024(2) 0.0007(17) -0.0097(19)
C4 0.037(2) 0.040(2) 0.043(2) -0.0258(19) 0.0002(18) -0.0003(18)
C10 0.037(2) 0.046(2) 0.038(2) -0.0148(19) 0.0007(18) -0.0133(19)
C14 0.102(5) 0.045(3) 0.053(3) -0.024(2) 0.021(3) -0.016(3)
C11 0.096(5) 0.045(3) 0.045(3) -0.011(2) 0.014(3) 0.001(3)
C13 0.102(5) 0.043(3) 0.045(3) -0.011(2) 0.009(3) -0.008(3)
C12 0.098(5) 0.042(3) 0.045(3) -0.017(2) 0.018(3) -0.003(3)
C5 0.039(2) 0.036(2) 0.043(2) -0.0121(18) 0.0024(19) -0.0057(19)
C8 0.039(3) 0.046(3) 0.065(3) -0.022(2) -0.006(2) -0.011(2)
C6 0.033(2) 0.039(2) 0.042(2) -0.0133(18) 0.0003(18) -0.0085(18)
C7 0.049(3) 0.034(2) 0.060(3) -0.016(2) -0.007(2) -0.012(2)
N1 0.0266(17) 0.0372(18) 0.0407(19) -0.0181(15) 0.0026(14) -0.0064(14)
N2 0.0282(17) 0.0352(17) 0.0368(18) -0.0141(14) -0.0018(14) -0.0031(14)
N4 0.054(2) 0.038(2) 0.0359(19) -0.0120(15) 0.0042(17) -0.0111(18)
N3 0.0322(18) 0.0350(18) 0.0401(19) -0.0177(15) -0.0016(15) -0.0026(14)
O2 0.60(4) 0.84(5) 0.108(9) 0.014(17) -0.099(15) -0.44(4)

loop_
_atom_type_symbol
_atom_type_description
_atom_type_scat_dispersion_real
_atom_type_scat_dispersion_imag
_atom_type_scat_source
C C 0.0033 0.0016 'International Tables Vol C Tables 4.2.6.8 and 6.1.1.4'
H H 0.0000 0.0000 'International Tables Vol C Tables 4.2.6.8 and 6.1.1.4'
N N 0.0061 0.0033 'International Tables Vol C Tables 4.2.6.8 and 6.1.1.4'
O O 0.0106 0.0060 'International Tables Vol C Tables 4.2.6.8 and 6.1.1.4'
Cl Cl 0.1484 0.1585 'International Tables Vol C Tables 4.2.6.8 and 6.1.1.4'
Zn Zn 0.2839 1.4301 'International Tables Vol C Tables 4.2.6.8 and 6.1.1.4'

loop_
_geom_angle_atom_site_label_1
_geom_angle_atom_site_label_2
_geom_angle_atom_site_label_3
_geom_angle
_geom_angle_site_symmetry_1
_geom_angle_site_symmetry_3
N1 Zn2 N2 86.29(14) . .
N1 Zn2 Cl3 110.71(11) . .
N2 Zn2 Cl3 117.92(11) . .
N1 Zn2 Cl4 114.41(11) . .
N2 Zn2 Cl4 106.62(11) . .
Cl3 Zn2 Cl4 117.08(6) . .
N3 Zn1 N4 102.06(16) . 2_675
N3 Zn1 Cl2 112.61(11) . .
N4 Zn1 Cl2 106.64(12) 2_675 .
N3 Zn1 Cl1 106.23(11) . .
N4 Zn1 Cl1 107.57(13) 2_675 .
Cl2 Zn1 Cl1 120.15(6) . .
N1 C9 C10 114.3(4) . .
N1 C9 H9A 108.7 . .
C10 C9 H9A 108.7 . .
N1 C9 H9B 108.7 . .
C10 C9 H9B 108.7 . .
H9A C9 H9B 107.6 . .
N2 C2 C1 109.8(3) . .
N2 C2 H2A 109.7 . .
C1 C2 H2A 109.7 . .
N2 C2 H2B 109.7 . .
C1 C2 H2B 109.7 . .
H2A C2 H2B 108.2 . .
N2 C3 C4 112.5(4) . .
N2 C3 H3A 109.1 . .
C4 C3 H3A 109.1 . .
N2 C3 H3B 109.1 . .
C4 C3 H3B 109.1 . .
H3A C3 H3B 107.8 . .
N1 C1 C2 110.2(3) . .
N1 C1 H1A 109.6 . .
C2 C1 H1A 109.6 . .
N1 C1 H1B 109.6 . .
C2 C1 H1B 109.6 . .
H1A C1 H1B 108.1 . .
C8 C4 C5 116.7(4) . .
C8 C4 C3 121.7(4) . .
C5 C4 C3 121.5(4) . .
C14 C10 C11 117.0(5) . .
C14 C10 C9 120.8(4) . .
C11 C10 C9 122.1(4) . .
C10 C14 C13 120.1(5) . .
C10 C14 H14A 119.9 . .
C13 C14 H14A 119.9 . .
C12 C11 C10 119.7(5) . .
C12 C11 H11A 120.1 . .
C10 C11 H11A 120.1 . .
N4 C13 C14 122.0(5) . .
N4 C13 H13A 119.0 . .
C14 C13 H13A 119.0 . .
N4 C12 C11 123.1(5) . .
N4 C12 H12A 118.5 . .
C11 C12 H12A 118.5 . .
C6 C5 C4 120.1(4) . .
C6 C5 H5A 119.9 . .
C4 C5 H5A 119.9 . .
C7 C8 C4 120.5(5) . .
C7 C8 H8A 119.8 . .
C4 C8 H8A 119.8 . .
N3 C6 C5 123.0(4) . .
N3 C6 H6A 118.5 . .
C5 C6 H6A 118.5 . .
N3 C7 C8 122.6(4) . .
N3 C7 H7A 118.7 . .
C8 C7 H7A 118.7 . .
C1 N1 C9 113.8(3) . .
C1 N1 Zn2 104.0(2) . .
C9 N1 Zn2 111.7(3) . .
C1 N1 H1C 109.0 . .
C9 N1 H1C 109.0 . .
Zn2 N1 H1C 109.0 . .
C2 N2 C3 113.2(3) . .
C2 N2 Zn2 105.0(2) . .
C3 N2 Zn2 117.6(3) . .
C2 N2 H2C 106.8 . .
C3 N2 H2C 106.8 . .
Zn2 N2 H2C 106.8 . .
C12 N4 C13 117.5(4) . .
C12 N4 Zn1 122.5(3) . 2_675
C13 N4 Zn1 120.0(3) . 2_675
C6 N3 C7 117.1(4) . .
C6 N3 Zn1 122.9(3) . .
C7 N3 Zn1 120.0(3) . .

loop_
_geom_bond_atom_site_label_1
_geom_bond_atom_site_label_2
_geom_bond_distance
_geom_bond_site_symmetry_2
Zn2 N1 2.081(4) .
Zn2 N2 2.086(3) .
Zn2 Cl3 2.2024(14) .
Zn2 Cl4 2.2123(14) .
Zn1 N3 2.026(4) .
Zn1 N4 2.056(4) 2_675
Zn1 Cl2 2.2115(14) .
Zn1 Cl1 2.2265(14) .
C9 N1 1.483(6) .
C9 C10 1.500(6) .
C9 H9A 0.9700 .
C9 H9B 0.9700 .
C2 N2 1.474(5) .
C2 C1 1.513(6) .
C2 H2A 0.9700 .
C2 H2B 0.9700 .
C3 N2 1.480(6) .
C3 C4 1.513(6) .
C3 H3A 0.9700 .
C3 H3B 0.9700 .
C1 N1 1.474(5) .
C1 H1A 0.9700 .
C1 H1B 0.9700 .
C4 C8 1.380(7) .
C4 C5 1.391(7) .
C10 C14 1.379(7) .
C10 C11 1.366(7) .
C14 C13 1.389(8) .
C14 H14A 0.9300 .
C11 C12 1.389(8) .
C11 H11A 0.9300 .
C13 N4 1.331(7) .
C13 H13A 0.9300 .
C12 N4 1.319(6) .
C12 H12A 0.9300 .
C5 C6 1.367(6) .
C5 H5A 0.9300 .
C8 C7 1.370(7) .
C8 H8A 0.9300 .
C6 N3 1.341(5) .
C6 H6A 0.9300 .
C7 N3 1.346(6) .
C7 H7A 0.9300 .
N1 H1C 0.9100 .
N2 H2C 0.9100 .
N4 Zn1 2.056(4) 2_675
